data_9016762
loop_
_publ_author_name
'Konnert, J. A.'
'Evans, H. T.'

_publ_section_title
;
 The crystal structure of erdite, NaFeS2*2H2O
;
_journal_name_full 'American Mineralogist'
_journal_page_first 516
_journal_page_last 521
_journal_volume 65
_journal_year 1980
_chemical_compound_source 'Coyote Peak, Humboldt County, California, USA'
_chemical_formula_sum 'Fe H4 Na O2 S2'
_chemical_name_mineral Erdite
_space_group_IT_number 15
_space_group_name_Hall '-C 2yc'
_space_group_name_H-M_alt 'C 1 2/c 1'
_symmetry_space_group_name_H-M 'C 1 2/c 1'
_cell_angle_alpha 90
_cell_angle_beta 92.17
_cell_angle_gamma 90
_cell_formula_units_Z 4
_cell_length_a 10.693
_cell_length_b 9.115
_cell_length_c 5.507
_cell_volume 536.364
_database_code_amcsd 0000785
_exptl_crystal_density_diffrn 2.217
_cod_data_source_file inputs/fixed/downloads/00/00862.cif
_cod_data_source_block 00862
_cod_original_formula_sum 'Na Fe S2 (O2 H4)'
_cod_database_code 9016762

loop_
_space_group_symop_operation_xyz
x,y,z
1/2+x,1/2+y,z
x,-y,1/2+z
1/2+x,1/2-y,1/2+z
-x,y,1/2-z
1/2-x,1/2+y,1/2-z
-x,-y,-z
1/2-x,1/2-y,-z

loop_
_atom_site_aniso_label
_atom_site_aniso_U_11
_atom_site_aniso_U_22
_atom_site_aniso_U_33
_atom_site_aniso_U_12
_atom_site_aniso_U_13
_atom_site_aniso_U_23
Na 0.04200 0.03600 0.01700 0.00000 0.00700 0.00000
Fe 0.02100 0.01100 0.00700 0.00000 0.00200 0.00000
S 0.01900 0.02200 0.01000 0.00900 -0.00700 -0.00100
Wat 0.06500 0.02700 0.00400 -0.01200 0.00100 0.00500

loop_
_atom_site_label
_atom_site_fract_x
_atom_site_fract_y
_atom_site_fract_z
_atom_site_type_symbol
_atom_site_attached_hydrogens
Na 0.00000 0.38700 0.25000 Na 0
Fe 0.00000 -0.00100 0.25000 Fe 0
S 0.11800 0.86400 0.00800 S 0
Wat 0.13000 0.58400 0.41400 O 2

loop_
_cod_changelog_entry_id
_cod_changelog_entry_author
_cod_changelog_entry_date
_cod_changelog_entry_text
1
;cod-tools version 3.8.0
Id: cif_guess_AMCSD_atom_types 9574 2023-05-10 09:00:05Z saulius
;
2023-05-10T18:57:21+03:00
;Derived atom types and hydrogen counts
from atom names that follow the AMCSD naming convention
(Wat == water, O-H == hydroxyl).
;

loop_
_cod_related_entry_id
_cod_related_entry_database
_cod_related_entry_code
1 AMCSD 0000785
